data_7230205
loop_
_publ_author_name
'Torubaev, Yury V.'
'Skabitskiy, Ivan V.'
'Rusina, Polina'
'Pasynskii, Alexander A.'
'Rai, Dhirendra K.'
'Singh, Ajeet'

_publ_section_title
;
 Organometallic halogen bond acceptors: directionality, hybrid cocrystal
 precipitation, and blueshifted CO ligand vibrational band
;
_journal_issue 16
_journal_name_full CrystEngComm
_journal_page_first 2258
_journal_paper_doi 10.1039/C7CE02185B
_journal_volume 20
_journal_year 2018
_chemical_formula_moiety 'C13 H10 Fe O2 Te, C3 F2 I'
_chemical_formula_sum 'C16 H10 F2 Fe I O2 Te'
_chemical_formula_weight 582.61
_chemical_name_systematic 'Dicarbonyl-(h5-cyclopentadienyl)-telleurophenyl-iron 1,2,4,5-tetrafluoro-3,6-diiodobenzene'
_space_group_crystal_system monoclinic
_space_group_IT_number 14
_space_group_name_Hall '-P 2ybc'
_space_group_name_H-M_alt 'P 1 21/c 1'
_symmetry_Int_Tables_number 14
_symmetry_space_group_name_Hall '-P 2ybc'
_symmetry_space_group_name_H-M 'P 1 21/c 1'
_atom_sites_solution_primary iterative
_audit_creation_date 2016-12-24
_audit_creation_method
;
Olex2 1.2
(compiled 2016.11.07 svn.r3352 for OlexSys, GUI svn.r5261)
;
_audit_update_record
;
2017-11-26 deposited with the CCDC.
2018-02-28 downloaded from the CCDC.
;
_cell_angle_alpha 90
_cell_angle_beta 114.974
_cell_angle_gamma 90
_cell_formula_units_Z 4
_cell_length_a 13.5280(4)
_cell_length_b 11.6432(4)
_cell_length_c 11.7133(4)
_cell_measurement_reflns_used 8275
_cell_measurement_temperature 150
_cell_measurement_theta_max 28.39
_cell_measurement_theta_min 2.41
_cell_volume 1672.45(9)
_computing_molecular_graphics 'Olex2 (Dolomanov et al., 2009)'
_computing_publication_material 'Olex2 (Dolomanov et al., 2009)'
_computing_structure_refinement 'olex2.refine (Bourhis et al., 2015)'
_computing_structure_solution 'olex2.solve (Bourhis et al., 2015)'
_diffrn_ambient_temperature 150
_diffrn_measured_fraction_theta_full 0.9979
_diffrn_measured_fraction_theta_max 0.9979
_diffrn_measurement_device_type 'Bruker APEX-II CCD'
_diffrn_measurement_method '\f and \w scans'
_diffrn_radiation_monochromator graphite
_diffrn_radiation_type 'Mo K\a'
_diffrn_radiation_wavelength 0.71073
_diffrn_reflns_av_R_equivalents 0.0243
_diffrn_reflns_av_unetI/netI 0.0200
_diffrn_reflns_limit_h_max 18
_diffrn_reflns_limit_h_min -18
_diffrn_reflns_limit_k_max 15
_diffrn_reflns_limit_k_min -15
_diffrn_reflns_limit_l_max 15
_diffrn_reflns_limit_l_min -15
_diffrn_reflns_number 17500
_diffrn_reflns_theta_full 28.4012
_diffrn_reflns_theta_max 28.40
_diffrn_reflns_theta_min 2.41
_diffrn_standards_number 0
_exptl_absorpt_coefficient_mu 4.481
_exptl_absorpt_correction_T_max 0.7457
_exptl_absorpt_correction_T_min 0.5918
_exptl_absorpt_correction_type multi-scan
_exptl_absorpt_process_details
;
SADABS-2008/1 (Bruker,2008) was used for absorption correction.
wR2(int) was 0.0783 before and 0.0365 after correction.
The Ratio of minimum to maximum transmission is 0.7936.
The \l/2 correction factor is Not present.
;
_exptl_crystal_colour 'clear dark green'
_exptl_crystal_colour_lustre clear
_exptl_crystal_colour_modifier dark
_exptl_crystal_colour_primary green
_exptl_crystal_density_diffrn 2.3137
_exptl_crystal_density_method 'not measured'
_exptl_crystal_description prism
_exptl_crystal_F_000 1082.6259
_exptl_crystal_size_max 0.4
_exptl_crystal_size_mid 0.3
_exptl_crystal_size_min 0.2
_refine_diff_density_max 0.7305
_refine_diff_density_min -0.4670
_refine_diff_density_rms 0.1017
_refine_ls_d_res_high 0.7471
_refine_ls_d_res_low 8.4436
_refine_ls_goodness_of_fit_ref 1.0103
_refine_ls_hydrogen_treatment constr
_refine_ls_matrix_type full
_refine_ls_number_constraints 20
_refine_ls_number_parameters 207
_refine_ls_number_reflns 4178
_refine_ls_number_restraints 0
_refine_ls_restrained_S_all 1.0103
_refine_ls_R_factor_all 0.0212
_refine_ls_R_factor_gt 0.0183
_refine_ls_shift/su_max 0.0001
_refine_ls_shift/su_mean 0.0000
_refine_ls_structure_factor_coef Fsqd
_refine_ls_weighting_details 'w=1/[\s^2^(Fo^2^)+(0.0221P)^2^+0.6429P] where P=(Fo^2^+2Fc^2^)/3'
_refine_ls_weighting_scheme calc
_refine_ls_wR_factor_gt 0.0419
_refine_ls_wR_factor_ref 0.0431
_reflns_Friedel_coverage 0.0
_reflns_limit_h_max 16
_reflns_limit_h_min -18
_reflns_limit_k_max 15
_reflns_limit_k_min 0
_reflns_limit_l_max 15
_reflns_limit_l_min 0
_reflns_number_gt 3842
_reflns_number_total 4178
_reflns_threshold_expression I>=2u(I)
_cod_data_source_file c7ce02185b2.cif
_cod_data_source_block 1a_CCDC2
_cod_depositor_comments 'Adding full bibliography for 7230199--7230205.cif.'
_cod_original_cell_volume 1672.45(10)
_cod_database_code 7230205
_olex2_refinement_description
;
1. Fixed Uiso
 At 1.2 times of:
  All C(H) groups
2.a Ternary CH refined with riding coordinates:
 C4(H4), C7(H7), C5(H5), C6(H6), C3(H3)
2.b Aromatic/amide H refined with riding coordinates:
 C13(H13), C9(H9), C12(H12), C11(H11), C10(H10)
;
_olex2_submission_special_instructions 'No special instructions were received'

loop_
_space_group_symop_id
_space_group_symop_operation_xyz
1 x,y,z
2 -x,y+1/2,-z+1/2
3 -x,-y,-z
4 x,-y-1/2,z-1/2

loop_
_atom_site_label
_atom_site_type_symbol
_atom_site_fract_x
_atom_site_fract_y
_atom_site_fract_z
_atom_site_U_iso_or_equiv
_atom_site_adp_type
_atom_site_occupancy
_atom_site_refinement_flags_posn
Te1 Te 0.180482(11) 0.374317(12) 0.138550(12) 0.01956(4) Uani 1.000000 .
I1 I 0.064095(11) 0.433562(12) -0.183287(13) 0.02314(4) Uani 1.000000 .
Fe1 Fe 0.34937(2) 0.50493(2) 0.19086(3) 0.01799(7) Uani 1.000000 .
F4 F 0.10831(13) 0.65480(12) -0.31640(13) 0.0351(3) Uani 1.000000 .
O2 O 0.46613(14) 0.37648(14) 0.42240(15) 0.0298(4) Uani 1.000000 .
O1 O 0.43249(15) 0.36374(14) 0.04647(16) 0.0302(4) Uani 1.000000 .
F1 F -0.06553(13) 0.29585(12) -0.44393(13) 0.0374(4) Uani 1.000000 .
C1 C 0.39658(18) 0.41692(18) 0.1022(2) 0.0207(4) Uani 1.000000 .
C2 C 0.41885(18) 0.42593(18) 0.3315(2) 0.0215(4) Uani 1.000000 .
C13 C 0.22842(19) 0.15741(19) 0.0176(2) 0.0239(4) Uani 1.000000 .
H13 H 0.19558(19) 0.19875(19) -0.0570(2) 0.0287(5) Uiso 1.000000 R
C8 C 0.24410(17) 0.20845(18) 0.1314(2) 0.0202(4) Uani 1.000000 .
C19 C 0.05422(18) 0.57706(19) -0.4065(2) 0.0227(4) Uani 1.000000 .
C14 C 0.02274(17) 0.47401(19) -0.3737(2) 0.0204(4) Uani 1.000000 .
C9 C 0.29443(18) 0.14570(19) 0.2424(2) 0.0230(4) Uani 1.000000 .
H9 H 0.30600(18) 0.17922(19) 0.3191(2) 0.0276(5) Uiso 1.000000 R
C12 C 0.2616(2) 0.0450(2) 0.0150(2) 0.0289(5) Uani 1.000000 .
H12 H 0.2507(2) 0.0114(2) -0.0614(2) 0.0347(6) Uiso 1.000000 R
C11 C 0.31059(19) -0.0172(2) 0.1250(2) 0.0295(5) Uani 1.000000 .
H11 H 0.33221(19) -0.0926(2) 0.1225(2) 0.0354(6) Uiso 1.000000 R
C4 C 0.2846(2) 0.64284(19) 0.0652(2) 0.0299(5) Uani 1.000000 .
H4 H 0.2423(2) 0.63741(19) -0.0262(2) 0.0358(6) Uiso 1.000000 R
C15 C -0.03186(18) 0.39732(19) -0.4701(2) 0.0226(4) Uani 1.000000 .
C7 C 0.4278(2) 0.66100(19) 0.2601(2) 0.0303(5) Uani 1.000000 .
H7 H 0.5016(2) 0.67073(19) 0.3269(2) 0.0364(6) Uiso 1.000000 R
C10 C 0.32757(19) 0.0327(2) 0.2390(2) 0.0278(5) Uani 1.000000 .
H10 H 0.36102(19) -0.0090(2) 0.3133(2) 0.0334(6) Uiso 1.000000 R
C5 C 0.2421(2) 0.6459(2) 0.1569(3) 0.0350(6) Uani 1.000000 .
H5 H 0.1649(2) 0.6413(2) 0.1401(3) 0.0420(7) Uiso 1.000000 R
C6 C 0.3300(2) 0.6568(2) 0.2766(3) 0.0342(6) Uani 1.000000 .
H6 H 0.3243(2) 0.6619(2) 0.3571(3) 0.0410(7) Uiso 1.000000 R
C3 C 0.3997(2) 0.65343(18) 0.1303(2) 0.0270(5) Uani 1.000000 .
H3 H 0.4509(2) 0.65623(18) 0.0911(2) 0.0324(6) Uiso 1.000000 R

loop_
_atom_site_aniso_label
_atom_site_aniso_U_11
_atom_site_aniso_U_22
_atom_site_aniso_U_33
_atom_site_aniso_U_12
_atom_site_aniso_U_13
_atom_site_aniso_U_23
Te1 0.01908(7) 0.02065(7) 0.01869(7) 0.00152(5) 0.00771(6) 0.00069(5)
I1 0.02025(7) 0.02652(8) 0.02194(7) 0.00172(5) 0.00823(6) 0.00277(5)
Fe1 0.02028(15) 0.01460(14) 0.01825(14) 0.00203(11) 0.00731(12) 0.00067(11)
F4 0.0455(9) 0.0260(7) 0.0246(7) -0.0132(6) 0.0058(6) -0.0038(6)
O2 0.0328(9) 0.0300(9) 0.0222(8) 0.0044(7) 0.0073(7) 0.0046(7)
O1 0.0379(10) 0.0299(9) 0.0251(8) 0.0032(7) 0.0154(8) -0.0044(7)
F1 0.0482(9) 0.0253(7) 0.0297(8) -0.0163(6) 0.0078(7) 0.0036(6)
C1 0.0236(11) 0.0191(10) 0.0167(10) 0.0001(8) 0.0057(8) 0.0026(8)
C2 0.0229(11) 0.0187(10) 0.0236(11) -0.0010(8) 0.0106(9) -0.0043(8)
C13 0.0257(11) 0.0252(11) 0.0226(11) -0.0027(9) 0.0120(9) -0.0001(9)
C8 0.0188(10) 0.0187(10) 0.0246(11) -0.0027(8) 0.0106(9) 0.0001(8)
C19 0.0196(10) 0.0218(11) 0.0211(10) -0.0013(8) 0.0033(9) -0.0018(8)
C14 0.0153(9) 0.0233(10) 0.0193(10) 0.0026(8) 0.0043(8) 0.0040(8)
C9 0.0207(10) 0.0247(11) 0.0218(11) -0.0018(8) 0.0072(9) 0.0009(9)
C12 0.0318(13) 0.0265(12) 0.0338(13) -0.0052(10) 0.0192(11) -0.0078(10)
C11 0.0247(12) 0.0215(11) 0.0463(15) -0.0009(9) 0.0189(11) -0.0010(10)
C4 0.0328(13) 0.0168(10) 0.0323(13) 0.0035(9) 0.0062(11) 0.0075(9)
C15 0.0212(11) 0.0180(10) 0.0253(11) -0.0023(8) 0.0066(9) 0.0036(8)
C7 0.0379(14) 0.0161(10) 0.0322(13) -0.0034(10) 0.0101(11) -0.0035(9)
C10 0.0204(11) 0.0252(11) 0.0347(13) 0.0017(9) 0.0085(10) 0.0092(10)
C5 0.0304(13) 0.0145(10) 0.0637(18) 0.0075(9) 0.0234(13) 0.0055(11)
C6 0.0543(17) 0.0162(10) 0.0406(14) 0.0052(11) 0.0285(13) -0.0020(10)
C3 0.0329(12) 0.0147(10) 0.0358(13) -0.0017(9) 0.0169(11) 0.0031(9)

loop_
_atom_type_symbol
_atom_type_scat_dispersion_real
_atom_type_scat_dispersion_imag
_atom_type_scat_Cromer_Mann_a1
_atom_type_scat_Cromer_Mann_a2
_atom_type_scat_Cromer_Mann_a3
_atom_type_scat_Cromer_Mann_a4
_atom_type_scat_Cromer_Mann_b1
_atom_type_scat_Cromer_Mann_b2
_atom_type_scat_Cromer_Mann_b3
_atom_type_scat_Cromer_Mann_b4
_atom_type_scat_Cromer_Mann_c
_atom_type_scat_source
_atom_type_scat_dispersion_source
C 0.00347 0.00161 2.31000 1.02000 1.58860 0.86500 20.84390 10.20750 0.56870 51.65120 0.215599998832 'International Tables Volume C Table 6.1.1.4 (pp. 500-502)' 'Henke, Gullikson and Davis, At. Data and Nucl. Data Tables, 1993, 54, 2'
F 0.01794 0.01033 3.53920 2.64120 1.51700 1.02430 10.28250 4.29440 0.26150 26.14760 0.277599990368 'International Tables Volume C Table 6.1.1.4 (pp. 500-502)' 'Henke, Gullikson and Davis, At. Data and Nucl. Data Tables, 1993, 54, 2'
I -0.41187 1.83264 20.14720 18.99490 7.51380 2.27350 4.34700 0.38140 27.76600 66.87760 4.07119989395 'International Tables Volume C Table 6.1.1.4 (pp. 500-502)' 'Henke, Gullikson and Davis, At. Data and Nucl. Data Tables, 1993, 54, 2'
H 0.00000 0.00000 0.49300 0.32291 0.14019 0.04081 10.51090 26.12570 3.14236 57.79970 0.0030380000826 'International Tables Volume C Table 6.1.1.4 (pp. 500-502)' 'Henke, Gullikson and Davis, At. Data and Nucl. Data Tables, 1993, 54, 2'
O 0.01158 0.00611 3.04850 2.28680 1.54630 0.86700 13.27710 5.70110 0.32390 32.90890 0.250800013542 'International Tables Volume C Table 6.1.1.4 (pp. 500-502)' 'Henke, Gullikson and Davis, At. Data and Nucl. Data Tables, 1993, 54, 2'
Fe 0.35822 0.84933 11.76950 7.35730 3.52220 2.30450 4.76110 0.30720 15.35350 76.88050 1.03690004349 'International Tables Volume C Table 6.1.1.4 (pp. 500-502)' 'Henke, Gullikson and Davis, At. Data and Nucl. Data Tables, 1993, 54, 2'
Te -0.41596 1.76393 19.96440 19.01380 6.14487 2.52390 4.81742 0.42088 28.52840 70.84030 4.35200023651 'International Tables Volume C Table 6.1.1.4 (pp. 500-502)' 'Henke, Gullikson and Davis, At. Data and Nucl. Data Tables, 1993, 54, 2'

loop_
_geom_angle_atom_site_label_1
_geom_angle_atom_site_label_2
_geom_angle_atom_site_label_3
_geom_angle
_geom_angle_site_symmetry_1
_geom_angle_site_symmetry_3
C8 Te1 Fe1 102.16(6) . .
C1 Fe1 Te1 91.27(7) . .
C2 Fe1 Te1 89.08(7) . .
C2 Fe1 C1 93.67(10) . .
C4 Fe1 Te1 102.54(7) . .
C4 Fe1 C1 100.34(10) . .
C4 Fe1 C2 161.49(10) . .
C7 Fe1 Te1 148.73(7) . .
C7 Fe1 C1 118.97(10) . .
C7 Fe1 C2 96.17(10) . .
C7 Fe1 C4 66.46(10) . .
C5 Fe1 Te1 86.82(7) . .
C5 Fe1 C1 137.09(11) . .
C5 Fe1 C2 129.11(11) . .
C5 Fe1 C4 39.25(10) . .
C5 Fe1 C7 66.01(10) . .
C6 Fe1 Te1 109.31(8) . .
C6 Fe1 C1 157.01(10) . .
C6 Fe1 C2 96.71(10) . .
C6 Fe1 C4 65.99(10) . .
C6 Fe1 C7 39.51(10) . .
C6 Fe1 C5 39.04(11) . .
C3 Fe1 Te1 141.82(7) . .
C3 Fe1 C1 91.72(10) . .
C3 Fe1 C2 128.65(10) . .
C3 Fe1 C4 39.62(9) . .
C3 Fe1 C7 39.33(10) . .
C3 Fe1 C5 65.78(10) . .
C3 Fe1 C6 65.83(10) . .
O1 C1 Fe1 176.0(2) . .
O2 C2 Fe1 178.2(2) . .
C8 C13 H13 119.87(13) . .
C12 C13 H13 119.87(14) . .
C12 C13 C8 120.3(2) . .
C13 C8 Te1 121.63(16) . .
C9 C8 Te1 119.01(16) . .
C9 C8 C13 119.1(2) . .
C14 C19 F4 119.7(2) . .
C15 C19 F4 118.8(2) 3_564 .
C15 C19 C14 121.5(2) 3_564 .
C19 C14 I1 120.81(16) . .
C15 C14 I1 122.03(16) . .
C15 C14 C19 117.1(2) . .
H9 C9 C8 119.87(13) . .
C10 C9 C8 120.3(2) . .
C10 C9 H9 119.87(14) . .
H12 C12 C13 119.78(14) . .
C11 C12 C13 120.4(2) . .
C11 C12 H12 119.78(14) . .
H11 C11 C12 120.01(14) . .
C10 C11 C12 120.0(2) . .
C10 C11 H11 120.01(14) . .
H4 C4 Fe1 126.42(7) . .
C5 C4 Fe1 70.78(13) . .
C5 C4 H4 126.42(15) . .
C3 C4 Fe1 69.65(13) . .
C3 C4 H4 126.42(15) . .
C3 C4 C5 107.1(2) . .
C19 C15 F1 118.8(2) 3_564 .
C14 C15 F1 119.7(2) . .
C14 C15 C19 121.4(2) . 3_564
H7 C7 Fe1 126.14(7) . .
C6 C7 Fe1 70.87(14) . .
C6 C7 H7 126.14(15) . .
C3 C7 Fe1 70.37(13) . .
C3 C7 H7 126.14(15) . .
C3 C7 C6 107.7(2) . .
C11 C10 C9 119.9(2) . .
H10 C10 C9 120.04(14) . .
H10 C10 C11 120.04(14) . .
C4 C5 Fe1 69.97(13) . .
H5 C5 Fe1 125.81(7) . .
H5 C5 C4 125.81(15) . .
C6 C5 Fe1 70.13(14) . .
C6 C5 C4 108.4(2) . .
C6 C5 H5 125.81(15) . .
C7 C6 Fe1 69.62(13) . .
C5 C6 Fe1 70.84(14) . .
C5 C6 C7 108.1(2) . .
H6 C6 Fe1 125.93(7) . .
H6 C6 C7 125.93(15) . .
H6 C6 C5 125.93(15) . .
C4 C3 Fe1 70.72(13) . .
C7 C3 Fe1 70.30(13) . .
C7 C3 C4 108.7(2) . .
H3 C3 Fe1 125.64(7) . .
H3 C3 C4 125.64(15) . .
H3 C3 C7 125.64(15) . .

loop_
_geom_bond_atom_site_label_1
_geom_bond_atom_site_label_2
_geom_bond_distance
_geom_bond_site_symmetry_2
Te1 Fe1 2.5934(3) .
Te1 C8 2.130(2) .
I1 C14 2.111(2) .
Fe1 C1 1.760(2) .
Fe1 C2 1.771(2) .
Fe1 C4 2.103(2) .
Fe1 C7 2.088(2) .
Fe1 C5 2.114(2) .
Fe1 C6 2.104(2) .
Fe1 C3 2.089(2) .
F4 C19 1.348(2) .
O2 C2 1.140(3) .
O1 C1 1.146(3) .
F1 C15 1.347(2) .
C13 H13 0.9300 .
C13 C8 1.391(3) .
C13 C12 1.388(3) .
C8 C9 1.393(3) .
C19 C14 1.381(3) .
C19 C15 1.379(3) 3_564
C14 C15 1.383(3) .
C9 H9 0.9300 .
C9 C10 1.396(3) .
C12 H12 0.9300 .
C12 C11 1.379(4) .
C11 H11 0.9300 .
C11 C10 1.384(4) .
C4 H4 0.9800 .
C4 C5 1.416(4) .
C4 C3 1.421(3) .
C7 H7 0.9800 .
C7 C6 1.417(4) .
C7 C3 1.405(3) .
C10 H10 0.9300 .
C5 H5 0.9800 .
C5 C6 1.409(4) .
C6 H6 0.9800 .
C3 H3 0.9800 .
